data_1559042
loop_
_publ_author_name
'Dall&#x2019;Anese, Anna'
'Fiorindo, Mattia'
'Olivieri, Diego'
'Carfagna, Carla'
'Balducci, Gabriele'
'Alessio, Enzo'
'Durand, J\'er\^ome'
'Milani, Barbara'

_publ_section_title
;
 Pd-Catalyzed CO/Vinyl Arene Copolymerization: when the Stereochemistry is
 Controlled by the Comonomer
;
_journal_issue 18
_journal_name_full Macromolecules
_journal_page_first 7783
_journal_page_last 7794
_journal_paper_doi 10.1021/acs.macromol.0c01461
_journal_volume 53
_journal_year 2020
_chemical_formula_moiety 'C21 H17 Cl N2 Pd, C H2 Cl2'
_chemical_formula_sum 'C22 H19 Cl3 N2 Pd'
_chemical_formula_weight 524.14
_space_group_crystal_system monoclinic
_space_group_IT_number 14
_space_group_name_Hall '-P 2yn'
_space_group_name_H-M_alt 'P 1 21/n 1'
_atom_sites_solution_hydrogens geom
_audit_creation_method SHELXL-2017/1
_cell_angle_alpha 90
_cell_angle_beta 103.795(10)
_cell_angle_gamma 90
_cell_formula_units_Z 4
_cell_length_a 11.747(5)
_cell_length_b 8.750(5)
_cell_length_c 20.833(3)
_cell_measurement_reflns_used 18516
_cell_measurement_temperature 100(2)
_cell_measurement_theta_max 28.222
_cell_measurement_theta_min 1.801
_cell_volume 2079.6(15)
_computing_cell_refinement 'XDS (Kabsch, 2010)'
_computing_data_collection 'Elettra XRD1 Data Collection SW'
_computing_data_reduction 'XDS - CCP4'
_computing_molecular_graphics
;
ShelXle (Hubschle et al. 2011)
Coot (Emsley et al., 2010) 
Ortep3 for Windows (Farrugia, 2012)
;
_computing_publication_material 'private software'
_computing_structure_refinement 'SHELXL-2014/7 (Sheldrick, 2014)'
_computing_structure_solution 'SHELXT (Sheldrick, 2015), Sir2014 (Burla, 2015)'
_diffrn_ambient_temperature 100(2)
_diffrn_measured_fraction_theta_full 0.922
_diffrn_measured_fraction_theta_max 0.930
_diffrn_measurement_device_type
;
Huber 4-circles Kappa Goniometer, Pilatus 2M detector
;
_diffrn_measurement_method 'Rotating crystal'
_diffrn_radiation_monochromator graphite
_diffrn_radiation_type synchrotron
_diffrn_radiation_wavelength 0.700
_diffrn_reflns_av_R_equivalents 0.0330
_diffrn_reflns_av_unetI/netI 0.0229
_diffrn_reflns_Laue_measured_fraction_full 0.922
_diffrn_reflns_Laue_measured_fraction_max 0.930
_diffrn_reflns_limit_h_max 15
_diffrn_reflns_limit_h_min -15
_diffrn_reflns_limit_k_max 11
_diffrn_reflns_limit_k_min -11
_diffrn_reflns_limit_l_max 28
_diffrn_reflns_limit_l_min -28
_diffrn_reflns_number 29189
_diffrn_reflns_point_group_measured_fraction_full 0.922
_diffrn_reflns_point_group_measured_fraction_max 0.930
_diffrn_reflns_theta_full 24.835
_diffrn_reflns_theta_max 28.222
_diffrn_reflns_theta_min 1.801
_diffrn_source 'Elettra Synchrotron - XRD1 BL'
_exptl_absorpt_coefficient_mu 1.219
_exptl_absorpt_correction_T_max 1.154
_exptl_absorpt_correction_T_min 0.712
_exptl_absorpt_correction_type refdelf
_exptl_absorpt_process_details
;
        Parkin S,Moezzi B & Hope H, (1995) J. Appl. Cryst. 28, 53-56
        Cubic fit to sin(theta)/lambda - 24 parameters
;
_exptl_crystal_colour pale_yellow
_exptl_crystal_density_diffrn 1.674
_exptl_crystal_description rod
_exptl_crystal_F_000 1048
_exptl_crystal_size_max 0.200
_exptl_crystal_size_mid 0.150
_exptl_crystal_size_min 0.150
_refine_diff_density_max 2.673
_refine_diff_density_min -0.954
_refine_diff_density_rms 0.122
_refine_ls_extinction_method none
_refine_ls_goodness_of_fit_ref 1.047
_refine_ls_hydrogen_treatment constr
_refine_ls_matrix_type full
_refine_ls_number_parameters 257
_refine_ls_number_reflns 4995
_refine_ls_number_restraints 3
_refine_ls_restrained_S_all 1.047
_refine_ls_R_factor_all 0.0428
_refine_ls_R_factor_gt 0.0422
_refine_ls_shift/su_max 0.000
_refine_ls_shift/su_mean 0.000
_refine_ls_structure_factor_coef Fsqd
_refine_ls_weighting_details 'w=1/[\s^2^(Fo^2^)+(0.0621P)^2^+7.3040P] where P=(Fo^2^+2Fc^2^)/3'
_refine_ls_weighting_scheme calc
_refine_ls_wR_factor_gt 0.1124
_refine_ls_wR_factor_ref 0.1129
_reflns_Friedel_coverage 0.000
_reflns_number_gt 4906
_reflns_number_total 4995
_reflns_threshold_expression 'I > 2\s(I)'
_cod_data_source_file ma0c01461_si_006.cif
_cod_data_source_block mf20-05
_cod_depositor_comments 'Adding full bibliography for 1559040--1559045.cif.'
_cod_original_sg_symbol_H-M 'P 21/n'
_cod_database_code 1559042
_shelx_shelxl_version_number 2017/1
_shelx_space_group_comment
;
The symmetry employed for this shelxl refinement is uniquely defined
by the following loop, which should always be used as a source of
symmetry information in preference to the above space-group names.
They are only intended as comments.
;
_shelx_estimated_absorpt_t_min 0.793
_shelx_estimated_absorpt_t_max 0.838

loop_
_space_group_symop_operation_xyz
'x, y, z'
'-x+1/2, y+1/2, -z+1/2'
'-x, -y, -z'
'x-1/2, -y-1/2, z-1/2'

loop_
_atom_site_label
_atom_site_type_symbol
_atom_site_fract_x
_atom_site_fract_y
_atom_site_fract_z
_atom_site_U_iso_or_equiv
_atom_site_adp_type
_atom_site_occupancy
_atom_site_site_symmetry_order
_atom_site_calc_flag
_atom_site_refinement_flags_posn
_atom_site_refinement_flags_adp
_atom_site_refinement_flags_occupancy
_atom_site_disorder_assembly
_atom_site_disorder_group
Pd1 Pd 0.7675(3) 0.1119(4) 0.35471(18) 0.0142(2) Uani 0.713(3) 1 d . . P A 1
C1 C 0.7982(9) 0.0075(12) 0.4454(4) 0.0460(10) Uani 0.713(3) 1 d . . P A 1
H1A H 0.726055 -0.041786 0.450711 0.069 Uiso 0.713(3) 1 calc R U P A 1
H1B H 0.859724 -0.069675 0.448537 0.069 Uiso 0.713(3) 1 calc R U P A 1
H1C H 0.823366 0.084002 0.480232 0.069 Uiso 0.713(3) 1 calc R U P A 1
Cl1 Cl 0.57253(10) 0.04530(13) 0.34068(6) 0.0198(2) Uani 0.713(3) 1 d . . P A 1
Pd1A Pd 0.7574(7) 0.1247(10) 0.3533(5) 0.0142(2) Uani 0.287(3) 1 d D . P A 2
Cl1A Cl 0.7872(3) 0.0278(4) 0.45549(17) 0.0198(2) Uani 0.287(3) 1 d . . P A 2
C1A C 0.5799(7) 0.0701(9) 0.3394(7) 0.0460(10) Uani 0.287(3) 1 d D . P A 2
H1A1 H 0.565669 0.030446 0.380784 0.069 Uiso 0.287(3) 1 calc DR U P A 2
H1A2 H 0.532419 0.161950 0.326127 0.069 Uiso 0.287(3) 1 calc R U P A 2
H1A3 H 0.558506 -0.007749 0.304800 0.069 Uiso 0.287(3) 1 calc DR U P A 2
N1 N 0.9356(2) 0.1935(3) 0.36695(13) 0.0175(5) Uani 1 1 d . . . . .
N2 N 0.7591(2) 0.2045(3) 0.25795(14) 0.0181(5) Uani 1 1 d . . . . .
C2 C 1.0224(3) 0.1925(4) 0.42113(16) 0.0207(6) Uani 1 1 d . . . . .
H2 H 1.010225 0.141902 0.459279 0.025 Uiso 1 1 calc R U . . .
C3 C 1.1307(3) 0.2619(4) 0.42474(17) 0.0233(6) Uani 1 1 d . . . . .
H3 H 1.190395 0.258427 0.464508 0.028 Uiso 1 1 calc R U . . .
C4 C 1.1498(3) 0.3362(4) 0.36950(18) 0.0237(6) Uani 1 1 d . . . . .
H4 H 1.222072 0.386305 0.370949 0.028 Uiso 1 1 calc R U . . .
C5 C 1.0602(3) 0.3357(4) 0.31149(17) 0.0221(6) Uani 1 1 d . . . . .
H5 H 1.071117 0.383952 0.272537 0.027 Uiso 1 1 calc R U . . .
C6 C 0.9551(3) 0.2634(4) 0.31198(15) 0.0173(5) Uani 1 1 d . . . . .
C7 C 0.8581(3) 0.2583(4) 0.25337(15) 0.0185(6) Uani 1 1 d . . . . .
H7 H 0.868307 0.294659 0.212151 0.022 Uiso 1 1 calc R U . . .
C8 C 0.6670(3) 0.1987(3) 0.19884(15) 0.0168(5) Uani 1 1 d . . . . .
C9 C 0.6796(3) 0.1116(4) 0.14599(16) 0.0195(6) Uani 1 1 d . . . . .
H9 H 0.750336 0.057119 0.148092 0.023 Uiso 1 1 calc R U . . .
C10 C 0.5866(3) 0.1034(4) 0.08824(17) 0.0215(6) Uani 1 1 d . . . . .
H10 H 0.595503 0.042689 0.051954 0.026 Uiso 1 1 calc R U . . .
C11 C 0.4841(3) 0.1823(4) 0.08425(15) 0.0193(6) Uani 1 1 d . . . . .
H11 H 0.422580 0.175504 0.045397 0.023 Uiso 1 1 calc R U . . .
C12 C 0.4698(3) 0.2746(4) 0.13849(16) 0.0177(6) Uani 1 1 d . . . . .
C13 C 0.3659(3) 0.3564(4) 0.13588(15) 0.0178(6) Uani 1 1 d . . . . .
H13 H 0.304429 0.351630 0.096917 0.021 Uiso 1 1 calc R U . . .
C14 C 0.3506(3) 0.4444(4) 0.18898(16) 0.0179(6) Uani 1 1 d . . . . .
C15 C 0.2432(3) 0.5232(4) 0.18822(18) 0.0213(6) Uani 1 1 d . . . . .
H15 H 0.180005 0.518279 0.150103 0.026 Uiso 1 1 calc R U . . .
C16 C 0.2313(3) 0.6052(4) 0.24206(19) 0.0229(6) Uani 1 1 d . . . . .
H16 H 0.159490 0.656245 0.240951 0.028 Uiso 1 1 calc R U . . .
C17 C 0.3251(3) 0.6157(4) 0.30004(19) 0.0246(7) Uani 1 1 d . . . . .
H17 H 0.315335 0.674088 0.336814 0.030 Uiso 1 1 calc R U . . .
C18 C 0.4282(3) 0.5423(4) 0.30260(16) 0.0213(6) Uani 1 1 d . . . . .
H18 H 0.489969 0.549917 0.341297 0.026 Uiso 1 1 calc R U . . .
C19 C 0.4448(3) 0.4535(4) 0.24774(15) 0.0170(5) Uani 1 1 d . . . . .
C20 C 0.5484(3) 0.3728(3) 0.25010(15) 0.0164(5) Uani 1 1 d . . . . .
H20 H 0.610963 0.379712 0.288476 0.020 Uiso 1 1 calc R U . . .
C21 C 0.5618(3) 0.2824(3) 0.19720(15) 0.0162(5) Uani 1 1 d . . . . .
C22 C 0.5434(5) 0.2880(6) 0.4699(2) 0.0460(10) Uani 1 1 d . . . . .
H22A H 0.474375 0.343741 0.443884 0.055 Uiso 1 1 calc R U . . .
H22B H 0.564006 0.207170 0.441439 0.055 Uiso 1 1 calc DR U . . .
Cl2 Cl 0.66280(12) 0.41650(15) 0.49383(9) 0.0558(3) Uani 1 1 d . . . . .
Cl3 Cl 0.50727(13) 0.20326(16) 0.53892(7) 0.0534(3) Uani 1 1 d . . . . .

loop_
_atom_site_aniso_label
_atom_site_aniso_U_11
_atom_site_aniso_U_22
_atom_site_aniso_U_33
_atom_site_aniso_U_23
_atom_site_aniso_U_13
_atom_site_aniso_U_12
Pd1 0.0124(5) 0.0162(6) 0.0139(2) 0.0009(3) 0.0029(3) 0.0031(3)
C1 0.047(2) 0.059(3) 0.0326(19) -0.0153(18) 0.0102(16) -0.0033(19)
Cl1 0.0169(4) 0.0227(5) 0.0185(5) -0.0024(4) 0.0016(3) -0.0010(3)
Pd1A 0.0124(5) 0.0162(6) 0.0139(2) 0.0009(3) 0.0029(3) 0.0031(3)
Cl1A 0.0169(4) 0.0227(5) 0.0185(5) -0.0024(4) 0.0016(3) -0.0010(3)
C1A 0.047(2) 0.059(3) 0.0326(19) -0.0153(18) 0.0102(16) -0.0033(19)
N1 0.0178(12) 0.0224(12) 0.0122(11) -0.0002(9) 0.0035(9) 0.0009(9)
N2 0.0181(12) 0.0180(12) 0.0188(12) -0.0019(10) 0.0057(10) 0.0023(9)
C2 0.0203(14) 0.0245(15) 0.0152(13) 0.0010(11) 0.0004(11) 0.0024(12)
C3 0.0201(14) 0.0291(16) 0.0179(14) 0.0015(12) -0.0010(11) 0.0006(12)
C4 0.0182(14) 0.0252(15) 0.0270(16) 0.0013(13) 0.0037(12) -0.0014(12)
C5 0.0183(14) 0.0248(15) 0.0236(15) -0.0002(13) 0.0055(12) -0.0012(12)
C6 0.0166(13) 0.0194(13) 0.0159(13) 0.0018(11) 0.0039(11) 0.0011(11)
C7 0.0198(13) 0.0214(14) 0.0147(13) 0.0015(11) 0.0048(11) 0.0019(11)
C8 0.0154(13) 0.0184(13) 0.0147(13) 0.0028(10) -0.0001(10) 0.0015(10)
C9 0.0175(13) 0.0231(15) 0.0178(14) 0.0032(11) 0.0038(11) 0.0019(11)
C10 0.0249(15) 0.0229(15) 0.0171(14) -0.0020(11) 0.0057(12) -0.0001(12)
C11 0.0182(13) 0.0244(15) 0.0146(13) -0.0021(11) 0.0025(11) -0.0009(11)
C12 0.0171(13) 0.0183(13) 0.0174(13) 0.0028(11) 0.0033(11) -0.0014(11)
C13 0.0154(13) 0.0227(14) 0.0146(13) 0.0010(11) 0.0019(10) 0.0007(11)
C14 0.0154(13) 0.0184(13) 0.0207(14) 0.0023(11) 0.0057(11) -0.0002(11)
C15 0.0147(13) 0.0216(14) 0.0284(16) 0.0029(12) 0.0064(12) -0.0002(11)
C16 0.0180(14) 0.0226(15) 0.0306(17) 0.0010(13) 0.0108(13) 0.0022(11)
C17 0.0252(16) 0.0223(15) 0.0292(17) -0.0004(13) 0.0122(13) 0.0023(12)
C18 0.0208(14) 0.0231(15) 0.0197(15) -0.0032(12) 0.0042(12) -0.0005(12)
C19 0.0165(13) 0.0181(13) 0.0168(13) 0.0018(11) 0.0046(11) 0.0000(11)
C20 0.0150(13) 0.0173(13) 0.0156(13) -0.0005(10) 0.0009(10) 0.0015(10)
C21 0.0160(13) 0.0163(12) 0.0177(13) 0.0019(10) 0.0071(11) -0.0010(10)
C22 0.047(2) 0.059(3) 0.0326(19) -0.0153(18) 0.0102(16) -0.0033(19)
Cl2 0.0388(6) 0.0409(6) 0.0836(10) -0.0036(6) 0.0063(6) -0.0016(5)
Cl3 0.0580(7) 0.0486(6) 0.0573(7) -0.0103(6) 0.0212(6) -0.0045(6)

loop_
_atom_type_symbol
_atom_type_description
_atom_type_scat_dispersion_real
_atom_type_scat_dispersion_imag
_atom_type_scat_source
Pd Pd -1.0218 0.9968 'International Tables Vol C Tables 4.2.6.8 and 6.1.1.4'
Cl Cl 0.1472 0.1563 'International Tables Vol C Tables 4.2.6.8 and 6.1.1.4'
C C 0.0033 0.0016 'International Tables Vol C Tables 4.2.6.8 and 6.1.1.4'
H H 0.0000 0.0000 'International Tables Vol C Tables 4.2.6.8 and 6.1.1.4'
N N 0.0064 0.0033 'International Tables Vol C Tables 4.2.6.8 and 6.1.1.4'

loop_
_geom_angle_atom_site_label_1
_geom_angle_atom_site_label_2
_geom_angle_atom_site_label_3
_geom_angle
_geom_angle_site_symmetry_1
_geom_angle_site_symmetry_3
_geom_angle_publ_flag
C1 Pd1 N1 95.0(3) . . ?
C1 Pd1 N2 171.3(3) . . ?
N1 Pd1 N2 79.28(17) . . ?
C1 Pd1 Cl1 87.4(3) . . ?
N1 Pd1 Cl1 174.30(17) . . ?
N2 Pd1 Cl1 98.83(15) . . ?
Pd1 C1 H1A 109.5 . . ?
Pd1 C1 H1B 109.5 . . ?
H1A C1 H1B 109.5 . . ?
Pd1 C1 H1C 109.5 . . ?
H1A C1 H1C 109.5 . . ?
H1B C1 H1C 109.5 . . ?
C1A Pd1A N2 100.3(6) . . ?
C1A Pd1A N1 176.8(5) . . ?
N2 Pd1A N1 78.6(3) . . ?
C1A Pd1A Cl1A 88.3(5) . . ?
N2 Pd1A Cl1A 170.2(4) . . ?
N1 Pd1A Cl1A 93.1(3) . . ?
Pd1A C1A H1A1 109.5 . . ?
Pd1A C1A H1A2 109.5 . . ?
H1A1 C1A H1A2 109.5 . . ?
Pd1A C1A H1A3 109.5 . . ?
H1A1 C1A H1A3 109.5 . . ?
H1A2 C1A H1A3 109.5 . . ?
C2 N1 C6 117.9(3) . . ?
C2 N1 Pd1 128.5(3) . . ?
C6 N1 Pd1 113.6(2) . . ?
C2 N1 Pd1A 130.0(3) . . ?
C6 N1 Pd1A 111.7(3) . . ?
C7 N2 C8 117.5(3) . . ?
C7 N2 Pd1A 113.9(3) . . ?
C8 N2 Pd1A 128.5(3) . . ?
C7 N2 Pd1 111.6(2) . . ?
C8 N2 Pd1 130.4(2) . . ?
N1 C2 C3 123.2(3) . . ?
N1 C2 H2 118.4 . . ?
C3 C2 H2 118.4 . . ?
C2 C3 C4 119.0(3) . . ?
C2 C3 H3 120.5 . . ?
C4 C3 H3 120.5 . . ?
C3 C4 C5 118.6(3) . . ?
C3 C4 H4 120.7 . . ?
C5 C4 H4 120.7 . . ?
C6 C5 C4 118.7(3) . . ?
C6 C5 H5 120.6 . . ?
C4 C5 H5 120.6 . . ?
N1 C6 C5 122.5(3) . . ?
N1 C6 C7 115.8(3) . . ?
C5 C6 C7 121.7(3) . . ?
N2 C7 C6 119.4(3) . . ?
N2 C7 H7 120.3 . . ?
C6 C7 H7 120.3 . . ?
C9 C8 C21 121.4(3) . . ?
C9 C8 N2 120.3(3) . . ?
C21 C8 N2 118.2(3) . . ?
C8 C9 C10 119.9(3) . . ?
C8 C9 H9 120.1 . . ?
C10 C9 H9 120.1 . . ?
C11 C10 C9 120.8(3) . . ?
C11 C10 H10 119.6 . . ?
C9 C10 H10 119.6 . . ?
C10 C11 C12 120.2(3) . . ?
C10 C11 H11 119.9 . . ?
C12 C11 H11 119.9 . . ?
C13 C12 C21 118.8(3) . . ?
C13 C12 C11 121.5(3) . . ?
C21 C12 C11 119.7(3) . . ?
C14 C13 C12 121.7(3) . . ?
C14 C13 H13 119.1 . . ?
C12 C13 H13 119.1 . . ?
C13 C14 C15 122.4(3) . . ?
C13 C14 C19 119.1(3) . . ?
C15 C14 C19 118.5(3) . . ?
C16 C15 C14 120.3(3) . . ?
C16 C15 H15 119.8 . . ?
C14 C15 H15 119.8 . . ?
C15 C16 C17 121.2(3) . . ?
C15 C16 H16 119.4 . . ?
C17 C16 H16 119.4 . . ?
C18 C17 C16 120.1(3) . . ?
C18 C17 H17 120.0 . . ?
C16 C17 H17 120.0 . . ?
C17 C18 C19 120.9(3) . . ?
C17 C18 H18 119.5 . . ?
C19 C18 H18 119.5 . . ?
C20 C19 C18 121.9(3) . . ?
C20 C19 C14 119.2(3) . . ?
C18 C19 C14 118.9(3) . . ?
C21 C20 C19 121.3(3) . . ?
C21 C20 H20 119.3 . . ?
C19 C20 H20 119.3 . . ?
C20 C21 C12 119.9(3) . . ?
C20 C21 C8 122.1(3) . . ?
C12 C21 C8 118.0(3) . . ?
Cl3 C22 Cl2 111.5(3) . . ?
Cl3 C22 H22A 109.3 . . ?
Cl2 C22 H22A 109.3 . . ?
Cl3 C22 H22B 109.3 . . ?
Cl2 C22 H22B 109.3 . . ?
H22A C22 H22B 108.0 . . ?

loop_
_geom_bond_atom_site_label_1
_geom_bond_atom_site_label_2
_geom_bond_distance
_geom_bond_site_symmetry_2
_geom_bond_publ_flag
Pd1 C1 2.052(10) . ?
Pd1 N1 2.058(4) . ?
Pd1 N2 2.152(5) . ?
Pd1 Cl1 2.313(3) . ?
C1 H1A 0.9800 . ?
C1 H1B 0.9800 . ?
C1 H1C 0.9800 . ?
Pd1A C1A 2.090(2) . ?
Pd1A N2 2.109(10) . ?
Pd1A N1 2.131(9) . ?
Pd1A Cl1A 2.241(10) . ?
C1A H1A1 0.9800 . ?
C1A H1A2 0.9800 . ?
C1A H1A3 0.9800 . ?
N1 C2 1.329(4) . ?
N1 C6 1.365(4) . ?
N2 C7 1.279(4) . ?
N2 C8 1.433(4) . ?
C2 C3 1.395(5) . ?
C2 H2 0.9500 . ?
C3 C4 1.386(5) . ?
C3 H3 0.9500 . ?
C4 C5 1.400(5) . ?
C4 H4 0.9500 . ?
C5 C6 1.390(4) . ?
C5 H5 0.9500 . ?
C6 C7 1.459(4) . ?
C7 H7 0.9500 . ?
C8 C9 1.375(4) . ?
C8 C21 1.430(4) . ?
C9 C10 1.421(5) . ?
C9 H9 0.9500 . ?
C10 C11 1.373(5) . ?
C10 H10 0.9500 . ?
C11 C12 1.431(4) . ?
C11 H11 0.9500 . ?
C12 C13 1.405(4) . ?
C12 C21 1.428(4) . ?
C13 C14 1.394(4) . ?
C13 H13 0.9500 . ?
C14 C15 1.435(4) . ?
C14 C19 1.443(4) . ?
C15 C16 1.367(5) . ?
C15 H15 0.9500 . ?
C16 C17 1.430(5) . ?
C16 H16 0.9500 . ?
C17 C18 1.361(5) . ?
C17 H17 0.9500 . ?
C18 C19 1.433(4) . ?
C18 H18 0.9500 . ?
C19 C20 1.398(4) . ?
C20 C21 1.396(4) . ?
C20 H20 0.9500 . ?
C22 Cl3 1.756(5) . ?
C22 Cl2 1.774(5) . ?
C22 H22A 0.9900 . ?
C22 H22B 0.9900 . ?

loop_
_geom_torsion_atom_site_label_1
_geom_torsion_atom_site_label_2
_geom_torsion_atom_site_label_3
_geom_torsion_atom_site_label_4
_geom_torsion
_geom_torsion_site_symmetry_1
_geom_torsion_site_symmetry_2
_geom_torsion_site_symmetry_3
_geom_torsion_site_symmetry_4
_geom_torsion_publ_flag
C6 N1 C2 C3 1.5(5) . . . . ?
Pd1 N1 C2 C3 -175.0(3) . . . . ?
Pd1A N1 C2 C3 -170.3(4) . . . . ?
N1 C2 C3 C4 0.0(5) . . . . ?
C2 C3 C4 C5 -1.4(5) . . . . ?
C3 C4 C5 C6 1.2(5) . . . . ?
C2 N1 C6 C5 -1.7(5) . . . . ?
Pd1 N1 C6 C5 175.3(3) . . . . ?
Pd1A N1 C6 C5 171.5(4) . . . . ?
C2 N1 C6 C7 178.6(3) . . . . ?
Pd1 N1 C6 C7 -4.4(4) . . . . ?
Pd1A N1 C6 C7 -8.2(4) . . . . ?
C4 C5 C6 N1 0.4(5) . . . . ?
C4 C5 C6 C7 -180.0(3) . . . . ?
C8 N2 C7 C6 -178.7(3) . . . . ?
Pd1A N2 C7 C6 -1.6(4) . . . . ?
Pd1 N2 C7 C6 -5.4(4) . . . . ?
N1 C6 C7 N2 6.9(4) . . . . ?
C5 C6 C7 N2 -172.8(3) . . . . ?
C7 N2 C8 C9 61.8(4) . . . . ?
Pd1A N2 C8 C9 -114.8(4) . . . . ?
Pd1 N2 C8 C9 -110.0(3) . . . . ?
C7 N2 C8 C21 -119.7(3) . . . . ?
Pd1A N2 C8 C21 63.7(5) . . . . ?
Pd1 N2 C8 C21 68.5(4) . . . . ?
C21 C8 C9 C10 -0.1(5) . . . . ?
N2 C8 C9 C10 178.3(3) . . . . ?
C8 C9 C10 C11 0.4(5) . . . . ?
C9 C10 C11 C12 0.2(5) . . . . ?
C10 C11 C12 C13 -179.9(3) . . . . ?
C10 C11 C12 C21 -1.0(5) . . . . ?
C21 C12 C13 C14 0.0(5) . . . . ?
C11 C12 C13 C14 178.9(3) . . . . ?
C12 C13 C14 C15 -177.2(3) . . . . ?
C12 C13 C14 C19 1.0(5) . . . . ?
C13 C14 C15 C16 178.5(3) . . . . ?
C19 C14 C15 C16 0.3(5) . . . . ?
C14 C15 C16 C17 0.4(5) . . . . ?
C15 C16 C17 C18 -0.6(5) . . . . ?
C16 C17 C18 C19 -0.1(5) . . . . ?
C17 C18 C19 C20 -177.8(3) . . . . ?
C17 C18 C19 C14 0.8(5) . . . . ?
C13 C14 C19 C20 -0.5(4) . . . . ?
C15 C14 C19 C20 177.7(3) . . . . ?
C13 C14 C19 C18 -179.1(3) . . . . ?
C15 C14 C19 C18 -0.9(4) . . . . ?
C18 C19 C20 C21 177.7(3) . . . . ?
C14 C19 C20 C21 -0.9(5) . . . . ?
C19 C20 C21 C12 1.8(5) . . . . ?
C19 C20 C21 C8 -179.8(3) . . . . ?
C13 C12 C21 C20 -1.4(4) . . . . ?
C11 C12 C21 C20 179.7(3) . . . . ?
C13 C12 C21 C8 -179.8(3) . . . . ?
C11 C12 C21 C8 1.3(4) . . . . ?
C9 C8 C21 C20 -179.1(3) . . . . ?
N2 C8 C21 C20 2.4(4) . . . . ?
C9 C8 C21 C12 -0.7(4) . . . . ?
N2 C8 C21 C12 -179.2(3) . . . . ?
